data_7063633
loop_
_publ_author_name
'Joshi, Hemant'
'K, Gaatha'
'Kumar, Sunil'
'Sharma, Ashutosh'
'Bhuvanesh, Nattamai'
'Roy, Partha'

_publ_section_title
;
 Trans-palladium dichloride complex of bulky organosulfur ligand:
 syntheses, structure, and applications in catalytic alkylation of
 acetophenone and secondary alcohols using alcohols
;
_journal_name_full 'New Journal of Chemistry'
_journal_paper_doi 10.1039/D4NJ04901B
_journal_year 2025
_chemical_formula_moiety 'C22 H18 S'
_chemical_formula_sum 'C22 H18 S'
_chemical_formula_weight 314.42
_space_group_crystal_system orthorhombic
_space_group_IT_number 73
_space_group_name_Hall '-I 2b 2c'
_space_group_name_H-M_alt 'I b c a'
_atom_sites_solution_hydrogens geom
_atom_sites_solution_primary dual
_audit_creation_date 2023-03-27
_audit_creation_method
;
Olex2 1.5
(compiled 2023.03.06 svn.rbb2c1857 for OlexSys, GUI svn.r6748)
;
_audit_update_record
;
2024-11-12 deposited with the CCDC.	2025-02-04 downloaded from the CCDC.
;
_cell_angle_alpha 90
_cell_angle_beta 90
_cell_angle_gamma 90
_cell_formula_units_Z 8
_cell_length_a 7.7139(5)
_cell_length_b 15.7197(9)
_cell_length_c 26.6782(16)
_cell_measurement_reflns_used 9951
_cell_measurement_temperature 110.0
_cell_measurement_theta_max 30.575
_cell_measurement_theta_min 2.591
_cell_volume 3235.0(3)
_computing_cell_refinement 'SAINT V8.38A (Bruker, 2018)'
_computing_data_collection 'APEX 3 (Bruker, 2018)'
_computing_data_reduction 'SAINT V8.38A (Bruker, 2018)'
_computing_molecular_graphics 'Olex2 1.5 (Dolomanov et al., 2009)'
_computing_publication_material 'Olex2 1.5 (Dolomanov et al., 2009)'
_computing_structure_refinement 'XL  (Sheldrick, 2008)'
_computing_structure_solution 'SHELXT 2014/5 (Sheldrick, 2014)'
_diffrn_ambient_temperature 110.0
_diffrn_measured_fraction_theta_full 0.999
_diffrn_measured_fraction_theta_max 0.998
_diffrn_measurement_device_type 'Bruker APEX-II CCD'
_diffrn_measurement_method '\f and \w scans'
_diffrn_radiation_type MoK\a
_diffrn_radiation_wavelength 0.71073
_diffrn_reflns_av_R_equivalents 0.0519
_diffrn_reflns_av_unetI/netI 0.0272
_diffrn_reflns_Laue_measured_fraction_full 0.999
_diffrn_reflns_Laue_measured_fraction_max 0.998
_diffrn_reflns_limit_h_max 10
_diffrn_reflns_limit_h_min -11
_diffrn_reflns_limit_k_max 22
_diffrn_reflns_limit_k_min -22
_diffrn_reflns_limit_l_max 38
_diffrn_reflns_limit_l_min -37
_diffrn_reflns_number 26735
_diffrn_reflns_point_group_measured_fraction_full 0.999
_diffrn_reflns_point_group_measured_fraction_max 0.998
_diffrn_reflns_theta_full 25.242
_diffrn_reflns_theta_max 30.593
_diffrn_reflns_theta_min 2.591
_diffrn_source 'Bruker APEX-II Duo Mo-Sealed Tube'
_diffrn_source_current 40.0
_diffrn_source_power 1.6
_diffrn_source_voltage 40.0
_diffrn_standards_number 0
_exptl_absorpt_coefficient_mu 0.197
_exptl_absorpt_correction_T_max 0.4330
_exptl_absorpt_correction_T_min 0.3841
_exptl_absorpt_correction_type multi-scan
_exptl_absorpt_process_details
;
SADABS-2016/2 (Bruker,2016/2) was used for absorption correction.
wR2(int) was 0.1249 before and 0.0527 after correction.
The Ratio of minimum to maximum transmission is 0.8871.
The \l/2 correction factor is Not present.
;
_exptl_crystal_colour yellow
_exptl_crystal_colour_primary yellow
_exptl_crystal_density_diffrn 1.291
_exptl_crystal_description block
_exptl_crystal_F_000 1328
_exptl_crystal_size_max 0.485
_exptl_crystal_size_mid 0.452
_exptl_crystal_size_min 0.386
_refine_diff_density_max 0.389
_refine_diff_density_min -0.272
_refine_diff_density_rms 0.064
_refine_ls_extinction_method none
_refine_ls_goodness_of_fit_ref 1.030
_refine_ls_hydrogen_treatment constr
_refine_ls_matrix_type full
_refine_ls_number_parameters 105
_refine_ls_number_reflns 2493
_refine_ls_number_restraints 0
_refine_ls_restrained_S_all 1.030
_refine_ls_R_factor_all 0.0608
_refine_ls_R_factor_gt 0.0445
_refine_ls_shift/su_max 0.001
_refine_ls_shift/su_mean 0.000
_refine_ls_structure_factor_coef Fsqd
_refine_ls_weighting_details 'w=1/[\s^2^(Fo^2^)+(0.0602P)^2^+3.9007P] where P=(Fo^2^+2Fc^2^)/3'
_refine_ls_weighting_scheme calc
_refine_ls_wR_factor_gt 0.1107
_refine_ls_wR_factor_ref 0.1202
_reflns_Friedel_coverage 0.000
_reflns_number_gt 1997
_reflns_number_total 2493
_reflns_threshold_expression 'I > 2\s(I)'
_cod_data_source_file d4nj04901b2.cif
_cod_data_source_block hj_sk357
_cod_database_code 7063633
_shelx_shelxl_version_number 2018/3
_shelx_space_group_comment
;
The symmetry employed for this shelxl refinement is uniquely defined
by the following loop, which should always be used as a source of
symmetry information in preference to the above space-group names.
They are only intended as comments.
;
_shelx_estimated_absorpt_t_max 0.928
_shelx_estimated_absorpt_t_min 0.911
_olex2_refinement_description
;
1. Fixed Uiso
 At 1.2 times of:
  All C(H) groups, All C(H,H) groups
2.a Secondary CH2 refined with riding coordinates:
 C1(H1A,H1B)
2.b Aromatic/amide H refined with riding coordinates:
 C5(H5), C6(H6), C7(H7), C8(H8), C9(H9), C10(H10), C11(H11)
;
_olex2_exptl_crystal_mounting_method 'The crystal was mounted on a MITIGEN holder'
_olex2_submission_original_sample_id HJB_230327_D_SK357
_olex2_submission_special_instructions 'No special instructions were received'

loop_
_space_group_symop_operation_xyz
'x, y, z'
'-x+1/2, -y, z+1/2'
'-x, y+1/2, -z+1/2'
'x+1/2, -y+1/2, -z'
'x+1/2, y+1/2, z+1/2'
'-x+1, -y+1/2, z+1'
'-x+1/2, y+1, -z+1'
'x+1, -y+1, -z+1/2'
'-x, -y, -z'
'x-1/2, y, -z-1/2'
'x, -y-1/2, z-1/2'
'-x-1/2, y-1/2, z'
'-x+1/2, -y+1/2, -z+1/2'
'x, y+1/2, -z'
'x+1/2, -y, z'
'-x, y, z+1/2'

loop_
_atom_site_label
_atom_site_type_symbol
_atom_site_fract_x
_atom_site_fract_y
_atom_site_fract_z
_atom_site_U_iso_or_equiv
_atom_site_adp_type
_atom_site_occupancy
_atom_site_site_symmetry_order
_atom_site_calc_flag
_atom_site_refinement_flags_posn
_atom_site_refinement_flags_adp
_atom_site_refinement_flags_occupancy
_atom_site_disorder_assembly
_atom_site_disorder_group
S1 S 1.000000 0.750000 0.42569(2) 0.01882(14) Uani 1 2 d S T P . .
C1 C 0.82745(18) 0.77834(8) 0.38244(5) 0.0182(3) Uani 1 1 d . . . . .
H1A H 0.738044 0.810931 0.400884 0.022 Uiso 1 1 calc R U . . .
H1B H 0.875568 0.816041 0.356173 0.022 Uiso 1 1 calc R U . . .
C2 C 0.74240(17) 0.70313(8) 0.35759(5) 0.0165(3) Uani 1 1 d . . . . .
C3 C 0.63106(16) 0.64707(8) 0.38529(5) 0.0149(3) Uani 1 1 d . . . . .
C4 C 0.55091(17) 0.57770(8) 0.35960(5) 0.0171(3) Uani 1 1 d . . . . .
C5 C 0.5835(2) 0.56517(10) 0.30791(6) 0.0237(3) Uani 1 1 d . . . . .
H5 H 0.529649 0.519247 0.290786 0.028 Uiso 1 1 calc R U . . .
C6 C 0.6918(2) 0.61864(10) 0.28252(6) 0.0261(3) Uani 1 1 d . . . . .
H6 H 0.714157 0.609346 0.247932 0.031 Uiso 1 1 calc R U . . .
C7 C 0.77064(19) 0.68780(9) 0.30754(6) 0.0223(3) Uani 1 1 d . . . . .
H7 H 0.845120 0.724631 0.289284 0.027 Uiso 1 1 calc R U . . .
C8 C 0.59739(17) 0.65644(8) 0.43717(5) 0.0165(3) Uani 1 1 d . . . . .
H8 H 0.650706 0.701589 0.455132 0.020 Uiso 1 1 calc R U . . .
C9 C 0.48871(18) 0.60126(9) 0.46201(5) 0.0201(3) Uani 1 1 d . . . . .
H9 H 0.466502 0.609208 0.496724 0.024 Uiso 1 1 calc R U . . .
C10 C 0.41007(19) 0.53299(9) 0.43630(6) 0.0222(3) Uani 1 1 d . . . . .
H10 H 0.335098 0.495175 0.453669 0.027 Uiso 1 1 calc R U . . .
C11 C 0.44181(18) 0.52135(9) 0.38651(6) 0.0210(3) Uani 1 1 d . . . . .
H11 H 0.389928 0.474689 0.369566 0.025 Uiso 1 1 calc R U . . .

loop_
_atom_site_aniso_label
_atom_site_aniso_U_11
_atom_site_aniso_U_22
_atom_site_aniso_U_33
_atom_site_aniso_U_23
_atom_site_aniso_U_13
_atom_site_aniso_U_12
S1 0.0158(2) 0.0231(2) 0.0176(2) 0.000 0.000 -0.00375(17)
C1 0.0158(6) 0.0152(5) 0.0237(7) 0.0015(5) 0.0001(5) -0.0003(5)
C2 0.0126(5) 0.0172(6) 0.0198(6) 0.0026(5) -0.0024(5) 0.0014(5)
C3 0.0119(5) 0.0131(5) 0.0195(6) 0.0012(5) -0.0013(5) 0.0020(4)
C4 0.0129(6) 0.0177(6) 0.0206(7) -0.0002(5) -0.0026(5) 0.0003(5)
C5 0.0218(7) 0.0268(7) 0.0224(7) -0.0050(6) -0.0049(6) -0.0021(6)
C6 0.0259(7) 0.0364(8) 0.0160(7) -0.0025(6) -0.0024(6) -0.0024(6)
C7 0.0199(7) 0.0275(7) 0.0194(7) 0.0052(6) -0.0011(5) -0.0024(5)
C8 0.0148(6) 0.0156(5) 0.0193(6) -0.0007(5) -0.0011(5) 0.0015(4)
C9 0.0196(6) 0.0202(6) 0.0204(7) 0.0025(5) 0.0012(6) 0.0018(5)
C10 0.0178(6) 0.0200(6) 0.0287(8) 0.0057(5) 0.0012(5) -0.0019(5)
C11 0.0164(6) 0.0175(6) 0.0290(8) -0.0012(5) -0.0031(5) -0.0026(5)

loop_
_atom_type_symbol
_atom_type_description
_atom_type_scat_dispersion_real
_atom_type_scat_dispersion_imag
_atom_type_scat_source
C C 0.0033 0.0016 'International Tables Vol C Tables 4.2.6.8 and 6.1.1.4'
H H 0.0000 0.0000 'International Tables Vol C Tables 4.2.6.8 and 6.1.1.4'
S S 0.1246 0.1234 'International Tables Vol C Tables 4.2.6.8 and 6.1.1.4'

loop_
_exptl_crystal_face_index_h
_exptl_crystal_face_index_k
_exptl_crystal_face_index_l
_exptl_crystal_face_perp_dist
1.00 2.00 0.00 0.1820
-1.00 -2.00 0.00 0.2390
-1.00 2.00 0.00 0.1930
1.00 -2.00 0.00 0.1660
0.00 0.00 -1.00 0.2260
0.00 0.00 1.00 0.2060

loop_
_geom_angle_atom_site_label_1
_geom_angle_atom_site_label_2
_geom_angle_atom_site_label_3
_geom_angle
_geom_angle_site_symmetry_1
_geom_angle_site_symmetry_3
_geom_angle_publ_flag
C1 S1 C1 101.16(9) . 6_664 ?
S1 C1 H1A 108.8 . . ?
S1 C1 H1B 108.8 . . ?
H1A C1 H1B 107.7 . . ?
C2 C1 S1 113.97(9) . . ?
C2 C1 H1A 108.8 . . ?
C2 C1 H1B 108.8 . . ?
C3 C2 C1 121.06(12) . . ?
C7 C2 C1 119.77(12) . . ?
C7 C2 C3 119.17(12) . . ?
C4 C3 C2 118.72(12) . . ?
C8 C3 C2 123.31(12) . . ?
C8 C3 C4 117.96(12) . . ?
C5 C4 C3 119.78(12) . . ?
C5 C4 C11 120.80(13) . . ?
C11 C4 C3 119.41(13) . . ?
C4 C5 H5 119.8 . . ?
C6 C5 C4 120.44(13) . . ?
C6 C5 H5 119.8 . . ?
C5 C6 H6 119.9 . . ?
C5 C6 C7 120.17(14) . . ?
C7 C6 H6 119.9 . . ?
C2 C7 C6 121.71(13) . . ?
C2 C7 H7 119.1 . . ?
C6 C7 H7 119.1 . . ?
C3 C8 H8 119.4 . . ?
C9 C8 C3 121.13(12) . . ?
C9 C8 H8 119.4 . . ?
C8 C9 H9 119.8 . . ?
C8 C9 C10 120.48(13) . . ?
C10 C9 H9 119.8 . . ?
C9 C10 H10 120.0 . . ?
C11 C10 C9 119.91(13) . . ?
C11 C10 H10 120.0 . . ?
C4 C11 H11 119.5 . . ?
C10 C11 C4 121.09(13) . . ?
C10 C11 H11 119.5 . . ?

loop_
_geom_bond_atom_site_label_1
_geom_bond_atom_site_label_2
_geom_bond_distance
_geom_bond_site_symmetry_2
_geom_bond_publ_flag
S1 C1 1.8170(14) . ?
S1 C1 1.8170(14) 6_664 ?
C1 H1A 0.9900 . ?
C1 H1B 0.9900 . ?
C1 C2 1.5059(18) . ?
C2 C3 1.4354(18) . ?
C2 C7 1.374(2) . ?
C3 C4 1.4287(18) . ?
C3 C8 1.4158(19) . ?
C4 C5 1.415(2) . ?
C4 C11 1.4172(19) . ?
C5 H5 0.9500 . ?
C5 C6 1.365(2) . ?
C6 H6 0.9500 . ?
C6 C7 1.413(2) . ?
C7 H7 0.9500 . ?
C8 H8 0.9500 . ?
C8 C9 1.3764(19) . ?
C9 H9 0.9500 . ?
C9 C10 1.411(2) . ?
C10 H10 0.9500 . ?
C10 C11 1.363(2) . ?
C11 H11 0.9500 . ?

loop_
_geom_torsion_atom_site_label_1
_geom_torsion_atom_site_label_2
_geom_torsion_atom_site_label_3
_geom_torsion_atom_site_label_4
_geom_torsion
_geom_torsion_site_symmetry_1
_geom_torsion_site_symmetry_2
_geom_torsion_site_symmetry_3
_geom_torsion_site_symmetry_4
_geom_torsion_publ_flag
S1 C1 C2 C3 71.47(14) . . . . ?
S1 C1 C2 C7 -108.84(13) . . . . ?
C1 S1 C1 C2 75.03(10) 6_664 . . . ?
C1 C2 C3 C4 178.73(12) . . . . ?
C1 C2 C3 C8 -1.86(19) . . . . ?
C1 C2 C7 C6 -179.17(13) . . . . ?
C2 C3 C4 C5 0.52(19) . . . . ?
C2 C3 C4 C11 179.46(12) . . . . ?
C2 C3 C8 C9 179.61(13) . . . . ?
C3 C2 C7 C6 0.5(2) . . . . ?
C3 C4 C5 C6 0.4(2) . . . . ?
C3 C4 C11 C10 1.0(2) . . . . ?
C3 C8 C9 C10 0.9(2) . . . . ?
C4 C3 C8 C9 -0.97(19) . . . . ?
C4 C5 C6 C7 -0.8(2) . . . . ?
C5 C4 C11 C10 179.92(14) . . . . ?
C5 C6 C7 C2 0.4(2) . . . . ?
C7 C2 C3 C4 -0.96(18) . . . . ?
C7 C2 C3 C8 178.45(13) . . . . ?
C8 C3 C4 C5 -178.92(12) . . . . ?
C8 C3 C4 C11 0.02(18) . . . . ?
C8 C9 C10 C11 0.1(2) . . . . ?
C9 C10 C11 C4 -1.0(2) . . . . ?
C11 C4 C5 C6 -178.55(14) . . . . ?
